data_8104904
loop_
_publ_author_name
'Manana, Pholani'
'Hosten, Eric C.'
'Betz, Richard'

_publ_section_title
;
 Crystal structure of benzanthrone&#x00A0;-- a redetermination for correct
 molecular geometry and localization of hydrogen atoms
;
_journal_issue 1
_journal_name_full 'Zeitschrift f\"ur Kristallographie - New Crystal Structures'
_journal_page_first 139
_journal_page_last 141
_journal_paper_doi 10.1515/ncrs-2020-0389
_journal_volume 236
_journal_year 2021
_chemical_formula_moiety 'C17 H10 O'
_chemical_formula_sum 'C17 H10 O'
_chemical_formula_weight 230.25
_chemical_name_common benzanthrone
_chemical_name_systematic benzanthrone
_space_group_IT_number 19
_space_group_name_Hall 'P 2ac 2ab'
_space_group_name_H-M_alt 'P 21 21 21'
_symmetry_cell_setting orthorhombic
_symmetry_Int_Tables_number 19
_symmetry_space_group_name_H-M 'P 21 21 21'
_atom_sites_solution_hydrogens geom
_atom_sites_solution_primary direct
_atom_sites_solution_secondary difmap
_cell_angle_alpha 90.00
_cell_angle_beta 90.00
_cell_angle_gamma 90.00
_cell_formula_units_Z 4
_cell_length_a 5.0604(12)
_cell_length_b 14.672(3)
_cell_length_c 14.846(3)
_cell_measurement_reflns_used 2442
_cell_measurement_temperature 200(2)
_cell_measurement_theta_max 27.98
_cell_measurement_theta_min 2.74
_cell_volume 1102.3(4)
_computing_cell_refinement 'SAINT (Bruker, 2010)'
_computing_data_collection 'APEX2 (Bruker, 2010)'
_computing_data_reduction SAINT
_computing_molecular_graphics 'ORTEP3 (Farrugia, 2012), Mercury (Macrae et al., 2008)'
_computing_publication_material 'SHELXL-97, PLATON (Spek, 2009)'
_computing_structure_refinement 'SHELXL-97 (Sheldrick, 2015)'
_computing_structure_solution 'SHELXS-97 (Sheldrick, 2015)'
_diffrn_ambient_temperature 200(2)
_diffrn_measured_fraction_theta_full 0.997
_diffrn_measured_fraction_theta_max 0.997
_diffrn_measurement_device_type 'Bruker APEX-II CCD'
_diffrn_measurement_method '\f and \w scans'
_diffrn_radiation_monochromator graphite
_diffrn_radiation_source 'fine-focus sealed tube'
_diffrn_radiation_type MoK\a
_diffrn_radiation_wavelength 0.71073
_diffrn_reflns_av_R_equivalents 0.0344
_diffrn_reflns_av_sigmaI/netI 0.0363
_diffrn_reflns_limit_h_max 6
_diffrn_reflns_limit_h_min -6
_diffrn_reflns_limit_k_max 19
_diffrn_reflns_limit_k_min -19
_diffrn_reflns_limit_l_max 19
_diffrn_reflns_limit_l_min -11
_diffrn_reflns_number 8990
_diffrn_reflns_theta_full 28.40
_diffrn_reflns_theta_max 28.40
_diffrn_reflns_theta_min 1.95
_exptl_absorpt_coefficient_mu 0.085
_exptl_absorpt_correction_T_max 1.0000
_exptl_absorpt_correction_T_min 0.8939
_exptl_absorpt_correction_type numerical
_exptl_absorpt_process_details
;                                                              
SADABS (Bruker, 2008)                                          
;
_exptl_crystal_colour yellow
_exptl_crystal_density_diffrn 1.388
_exptl_crystal_density_method 'not measured'
_exptl_crystal_description needles
_exptl_crystal_F_000 480
_exptl_crystal_size_max 0.449
_exptl_crystal_size_mid 0.09
_exptl_crystal_size_min 0.052
_refine_diff_density_max 0.160
_refine_diff_density_min -0.137
_refine_diff_density_rms 0.038
_refine_ls_extinction_method none
_refine_ls_goodness_of_fit_ref 1.017
_refine_ls_hydrogen_treatment constr
_refine_ls_matrix_type full
_refine_ls_number_parameters 163
_refine_ls_number_reflns 1620
_refine_ls_number_restraints 0
_refine_ls_restrained_S_all 1.017
_refine_ls_R_factor_all 0.0709
_refine_ls_R_factor_gt 0.0432
_refine_ls_shift/su_max 0.000
_refine_ls_shift/su_mean 0.000
_refine_ls_structure_factor_coef Fsqd
_refine_ls_weighting_details 'calc w=1/[\s^2^(Fo^2^)+(0.0513P)^2^+0.1548P] where P=(Fo^2^+2Fc^2^)/3'
_refine_ls_weighting_scheme calc
_refine_ls_wR_factor_gt 0.0923
_refine_ls_wR_factor_ref 0.1022
_reflns_number_gt 1181
_reflns_number_total 1620
_reflns_threshold_expression >2sigma(I)
_cod_data_source_file suppl_j_ncrs-2020-0389_suppl.cif
_cod_data_source_block I
_cod_depositor_comments
;
The following automatic conversions were performed:

data item '_symmetry_cell_setting' value 'Orthorhombic' was changed
to 'orthorhombic' in accordance with the built-in table derived from
the CIF Core dictionary named 'cif_core.dic' version 2.4.5 last
updated on 2014-11-21.

Automatic conversion script
Id: cif_fix_values 8738 2021-04-28 16:35:53Z antanas 
;
_cod_original_cell_volume 1102.2(4)
_cod_original_sg_symbol_H-M 'P2(1)2(1)2(1) '
_cod_database_code 8104904

loop_
_symmetry_equiv_pos_as_xyz
'x, y, z'
'-x+1/2, -y, z+1/2'
'-x, y+1/2, -z+1/2'
'x+1/2, -y+1/2, -z'

loop_
_atom_site_label
_atom_site_type_symbol
_atom_site_fract_x
_atom_site_fract_y
_atom_site_fract_z
_atom_site_U_iso_or_equiv
_atom_site_adp_type
_atom_site_occupancy
_atom_site_symmetry_multiplicity
_atom_site_calc_flag
_atom_site_refinement_flags
_atom_site_disorder_assembly
_atom_site_disorder_group
O1 O 0.4104(4) 0.61016(11) 0.42422(10) 0.0477(5) Uani 1 1 d . . .
C1 C 0.4282(5) 0.56471(15) 0.49358(14) 0.0319(5) Uani 1 1 d . . .
C2 C 0.6197(5) 0.48920(14) 0.50153(13) 0.0289(5) Uani 1 1 d . . .
C3 C 0.7967(5) 0.47345(16) 0.43227(14) 0.0347(5) Uani 1 1 d . . .
H3 H 0.7934 0.5114 0.3804 0.042 Uiso 1 1 calc R . .
C4 C 0.9805(5) 0.40242(17) 0.43752(15) 0.0398(6) Uani 1 1 d . . .
H4 H 1.1005 0.3923 0.3893 0.048 Uiso 1 1 calc R . .
C5 C 0.9877(5) 0.34754(16) 0.51192(15) 0.0388(6) Uani 1 1 d . . .
H5 H 1.1134 0.2995 0.5149 0.047 Uiso 1 1 calc R . .
C6 C 0.8109(5) 0.36103(16) 0.58468(14) 0.0319(5) Uani 1 1 d . . .
C7 C 0.6232(4) 0.43306(15) 0.58005(13) 0.0269(5) Uani 1 1 d . . .
C8 C 0.8182(5) 0.30526(17) 0.66258(16) 0.0414(6) Uani 1 1 d . . .
H8 H 0.9441 0.2574 0.6667 0.050 Uiso 1 1 calc R . .
C9 C 0.6457(5) 0.31979(18) 0.73170(16) 0.0436(6) Uani 1 1 d . . .
H9 H 0.6518 0.2817 0.7834 0.052 Uiso 1 1 calc R . .
C10 C 0.4588(5) 0.39063(16) 0.72723(14) 0.0353(6) Uani 1 1 d . . .
H10 H 0.3397 0.3994 0.7759 0.042 Uiso 1 1 calc R . .
C11 C 0.4449(4) 0.44801(14) 0.65308(13) 0.0274(5) Uani 1 1 d . . .
C12 C 0.2575(4) 0.52501(14) 0.64842(13) 0.0271(5) Uani 1 1 d . . .
C13 C 0.0774(5) 0.54382(16) 0.71803(13) 0.0326(5) Uani 1 1 d . . .
H13 H 0.0743 0.5059 0.7699 0.039 Uiso 1 1 calc R . .
C14 C -0.0946(5) 0.61629(16) 0.71222(14) 0.0363(6) Uani 1 1 d . . .
H14 H -0.2161 0.6272 0.7598 0.044 Uiso 1 1 calc R . .
C15 C -0.0930(5) 0.67382(16) 0.63775(15) 0.0380(6) Uani 1 1 d . . .
H15 H -0.2099 0.7244 0.6349 0.046 Uiso 1 1 calc R . .
C16 C 0.0800(5) 0.65659(15) 0.56824(15) 0.0361(5) Uani 1 1 d . . .
H16 H 0.0818 0.6955 0.5171 0.043 Uiso 1 1 calc R . .
C17 C 0.2529(5) 0.58257(14) 0.57199(13) 0.0287(5) Uani 1 1 d . . .

loop_
_atom_site_aniso_label
_atom_site_aniso_U_11
_atom_site_aniso_U_22
_atom_site_aniso_U_33
_atom_site_aniso_U_23
_atom_site_aniso_U_13
_atom_site_aniso_U_12
O1 0.0564(12) 0.0502(11) 0.0366(8) 0.0124(7) 0.0050(9) 0.0081(11)
C1 0.0308(12) 0.0336(11) 0.0311(11) -0.0012(9) -0.0037(10) -0.0060(12)
C2 0.0262(11) 0.0305(11) 0.0299(10) -0.0046(8) -0.0039(9) -0.0041(11)
C3 0.0310(13) 0.0405(13) 0.0326(11) -0.0044(10) -0.0003(10) -0.0066(12)
C4 0.0282(13) 0.0509(15) 0.0405(13) -0.0142(11) 0.0040(10) -0.0059(12)
C5 0.0268(13) 0.0390(13) 0.0505(14) -0.0135(11) -0.0064(11) 0.0021(12)
C6 0.0246(12) 0.0308(12) 0.0404(12) -0.0045(9) -0.0058(10) -0.0035(11)
C7 0.0224(11) 0.0282(11) 0.0300(10) -0.0042(8) -0.0062(9) -0.0053(10)
C8 0.0327(15) 0.0376(14) 0.0540(15) 0.0030(11) -0.0098(12) 0.0037(12)
C9 0.0399(15) 0.0462(15) 0.0445(13) 0.0138(11) -0.0072(12) -0.0002(14)
C10 0.0300(13) 0.0423(14) 0.0334(11) 0.0037(10) -0.0027(10) -0.0049(13)
C11 0.0225(11) 0.0312(11) 0.0286(10) -0.0027(8) -0.0041(9) -0.0047(11)
C12 0.0228(11) 0.0309(12) 0.0276(10) -0.0035(8) -0.0034(9) -0.0066(10)
C13 0.0297(13) 0.0375(13) 0.0305(10) -0.0031(9) 0.0004(10) -0.0062(12)
C14 0.0302(13) 0.0405(14) 0.0383(12) -0.0097(10) 0.0030(10) -0.0044(13)
C15 0.0327(13) 0.0332(13) 0.0482(13) -0.0080(10) -0.0016(12) 0.0029(13)
C16 0.0366(14) 0.0342(13) 0.0375(12) 0.0002(9) -0.0038(11) -0.0009(13)
C17 0.0255(12) 0.0298(12) 0.0309(11) -0.0030(9) -0.0041(9) -0.0032(11)

loop_
_atom_type_symbol
_atom_type_description
_atom_type_scat_dispersion_real
_atom_type_scat_dispersion_imag
_atom_type_scat_source
C C 0.0033 0.0016 'International Tables Vol C Tables 4.2.6.8 and 6.1.1.4'
H H 0.0000 0.0000 'International Tables Vol C Tables 4.2.6.8 and 6.1.1.4'
O O 0.0106 0.0060 'International Tables Vol C Tables 4.2.6.8 and 6.1.1.4'

loop_
_geom_angle_atom_site_label_1
_geom_angle_atom_site_label_2
_geom_angle_atom_site_label_3
_geom_angle
_geom_angle_site_symmetry_1
_geom_angle_site_symmetry_3
O1 C1 C2 121.4(2) . .
O1 C1 C17 121.1(2) . .
C2 C1 C17 117.47(18) . .
C3 C2 C7 120.2(2) . .
C3 C2 C1 119.40(19) . .
C7 C2 C1 120.42(19) . .
C2 C3 C4 120.9(2) . .
C2 C3 H3 119.5 . .
C4 C3 H3 119.5 . .
C5 C4 C3 120.1(2) . .
C5 C4 H4 120.0 . .
C3 C4 H4 120.0 . .
C4 C5 C6 121.1(2) . .
C4 C5 H5 119.4 . .
C6 C5 H5 119.4 . .
C5 C6 C8 121.7(2) . .
C5 C6 C7 119.2(2) . .
C8 C6 C7 119.1(2) . .
C6 C7 C2 118.46(19) . .
C6 C7 C11 119.96(18) . .
C2 C7 C11 121.58(19) . .
C9 C8 C6 120.5(2) . .
C9 C8 H8 119.8 . .
C6 C8 H8 119.8 . .
C8 C9 C10 120.7(2) . .
C8 C9 H9 119.7 . .
C10 C9 H9 119.7 . .
C11 C10 C9 121.3(2) . .
C11 C10 H10 119.3 . .
C9 C10 H10 119.3 . .
C10 C11 C7 118.5(2) . .
C10 C11 C12 122.27(19) . .
C7 C11 C12 119.20(17) . .
C13 C12 C17 117.5(2) . .
C13 C12 C11 122.16(19) . .
C17 C12 C11 120.33(18) . .
C14 C13 C12 121.0(2) . .
C14 C13 H13 119.5 . .
C12 C13 H13 119.5 . .
C13 C14 C15 121.0(2) . .
C13 C14 H14 119.5 . .
C15 C14 H14 119.5 . .
C16 C15 C14 119.2(2) . .
C16 C15 H15 120.4 . .
C14 C15 H15 120.4 . .
C15 C16 C17 120.8(2) . .
C15 C16 H16 119.6 . .
C17 C16 H16 119.6 . .
C16 C17 C12 120.5(2) . .
C16 C17 C1 118.68(19) . .
C12 C17 C1 120.85(19) . .

loop_
_geom_bond_atom_site_label_1
_geom_bond_atom_site_label_2
_geom_bond_distance
_geom_bond_site_symmetry_2
O1 C1 1.230(2) .
C1 C2 1.477(3) .
C1 C17 1.487(3) .
C2 C3 1.383(3) .
C2 C7 1.427(3) .
C3 C4 1.399(3) .
C3 H3 0.9500 .
C4 C5 1.367(3) .
C4 H4 0.9500 .
C5 C6 1.417(3) .
C5 H5 0.9500 .
C6 C8 1.417(3) .
C6 C7 1.422(3) .
C7 C11 1.428(3) .
C8 C9 1.364(3) .
C8 H8 0.9500 .
C9 C10 1.407(3) .
C9 H9 0.9500 .
C10 C11 1.388(3) .
C10 H10 0.9500 .
C11 C12 1.477(3) .
C12 C13 1.405(3) .
C12 C17 1.415(3) .
C13 C14 1.377(3) .
C13 H13 0.9500 .
C14 C15 1.391(3) .
C14 H14 0.9500 .
C15 C16 1.377(3) .
C15 H15 0.9500 .
C16 C17 1.396(3) .
C16 H16 0.9500 .

loop_
_geom_hbond_atom_site_label_D
_geom_hbond_atom_site_label_H
_geom_hbond_atom_site_label_A
_geom_hbond_distance_DH
_geom_hbond_distance_HA
_geom_hbond_distance_DA
_geom_hbond_angle_DHA
_geom_hbond_site_symmetry_A
C10 H10 O1 0.95 2.54 3.470(3) 165.3 2_565

loop_
_geom_torsion_atom_site_label_1
_geom_torsion_atom_site_label_2
_geom_torsion_atom_site_label_3
_geom_torsion_atom_site_label_4
_geom_torsion
_geom_torsion_site_symmetry_1
_geom_torsion_site_symmetry_2
_geom_torsion_site_symmetry_3
_geom_torsion_site_symmetry_4
O1 C1 C2 C3 5.0(3) . . . .
C17 C1 C2 C3 -176.4(2) . . . .
O1 C1 C2 C7 -175.3(2) . . . .
C17 C1 C2 C7 3.4(3) . . . .
C7 C2 C3 C4 0.3(3) . . . .
C1 C2 C3 C4 -179.90(19) . . . .
C2 C3 C4 C5 -0.2(3) . . . .
C3 C4 C5 C6 0.1(3) . . . .
C4 C5 C6 C8 -179.3(2) . . . .
C4 C5 C6 C7 -0.1(3) . . . .
C5 C6 C7 C2 0.2(3) . . . .
C8 C6 C7 C2 179.4(2) . . . .
C5 C6 C7 C11 -179.5(2) . . . .
C8 C6 C7 C11 -0.3(3) . . . .
C3 C2 C7 C6 -0.3(3) . . . .
C1 C2 C7 C6 179.89(19) . . . .
C3 C2 C7 C11 179.4(2) . . . .
C1 C2 C7 C11 -0.4(3) . . . .
C5 C6 C8 C9 180.0(2) . . . .
C7 C6 C8 C9 0.7(3) . . . .
C6 C8 C9 C10 -0.4(4) . . . .
C8 C9 C10 C11 -0.4(4) . . . .
C9 C10 C11 C7 0.8(3) . . . .
C9 C10 C11 C12 -177.5(2) . . . .
C6 C7 C11 C10 -0.4(3) . . . .
C2 C7 C11 C10 179.81(19) . . . .
C6 C7 C11 C12 177.96(18) . . . .
C2 C7 C11 C12 -1.8(3) . . . .
C10 C11 C12 C13 -1.4(3) . . . .
C7 C11 C12 C13 -179.8(2) . . . .
C10 C11 C12 C17 179.1(2) . . . .
C7 C11 C12 C17 0.7(3) . . . .
C17 C12 C13 C14 -0.8(3) . . . .
C11 C12 C13 C14 179.72(19) . . . .
C12 C13 C14 C15 -0.8(3) . . . .
C13 C14 C15 C16 1.3(4) . . . .
C14 C15 C16 C17 -0.2(3) . . . .
C15 C16 C17 C12 -1.5(3) . . . .
C15 C16 C17 C1 177.6(2) . . . .
C13 C12 C17 C16 1.9(3) . . . .
C11 C12 C17 C16 -178.59(19) . . . .
C13 C12 C17 C1 -177.1(2) . . . .
C11 C12 C17 C1 2.4(3) . . . .
O1 C1 C17 C16 -4.8(3) . . . .
C2 C1 C17 C16 176.55(19) . . . .
O1 C1 C17 C12 174.2(2) . . . .
C2 C1 C17 C12 -4.4(3) . . . .
